data_4339728
loop_
_publ_author_name
'Szajna-Fuller, Ewa'
'Chambers, Bonnie M.'
'Arif, Atta M.'
'Berreau, Lisa M.'

_publ_section_title
;
 Carboxylate coordination chemistry of a mononuclear Ni(II) center in a
 hydrophobic or hydrogen bond donor secondary environment: relevance to
 acireductone dioxygenase.
;
_journal_issue 14
_journal_name_full 'Inorganic chemistry'
_journal_page_first 5486
_journal_page_last 5498
_journal_paper_doi 10.1021/ic061316w
_journal_volume 46
_journal_year 2007
_chemical_formula_moiety 'C37 H33 N4 Ni O3, Cl O4, 1.75(CH2 Cl2)'
_chemical_formula_sum 'C38.75 H36.5 Cl4.5 N4 Ni O7'
_chemical_formula_weight 888.45
_chemical_name_systematic
; 
 ? 
;
_space_group_IT_number 2
_symmetry_cell_setting triclinic
_symmetry_space_group_name_Hall '-P 1'
_symmetry_space_group_name_H-M 'P -1'
_atom_sites_solution_hydrogens geom
_atom_sites_solution_primary direct
_atom_sites_solution_secondary difmap
_audit_creation_method SHELXL-97
_cell_angle_alpha 77.7264(12)
_cell_angle_beta 77.8212(12)
_cell_angle_gamma 70.5710(10)
_cell_formula_units_Z 4
_cell_length_a 12.7841(2)
_cell_length_b 17.5239(4)
_cell_length_c 19.5938(4)
_cell_measurement_reflns_used 10782
_cell_measurement_temperature 150(1)
_cell_measurement_theta_max 27.485
_cell_measurement_theta_min 1.018
_cell_volume 3997.84(14)
_computing_cell_refinement DENZO-SMN
_computing_data_collection 'Nonius COLLECT'
_computing_data_reduction DENZO-SMN
_computing_molecular_graphics 'WinGX, Ortep3'
_computing_structure_refinement 'SHELXL-97 (Sheldrick, 1997)'
_computing_structure_solution SIR97
_diffrn_ambient_temperature 150(1)
_diffrn_measured_fraction_theta_full 0.993
_diffrn_measured_fraction_theta_max 0.993
_diffrn_measurement_device_type 'Nonius KappaCCD Diffractometer'
_diffrn_measurement_method 'Phi and Omega scan'
_diffrn_radiation_monochromator graphite
_diffrn_radiation_source 'fine-focus sealed tube'
_diffrn_radiation_type MoK\a
_diffrn_radiation_wavelength 0.71073
_diffrn_reflns_av_R_equivalents 0.0234
_diffrn_reflns_av_sigmaI/netI 0.0534
_diffrn_reflns_limit_h_max 16
_diffrn_reflns_limit_h_min -14
_diffrn_reflns_limit_k_max 22
_diffrn_reflns_limit_k_min -20
_diffrn_reflns_limit_l_max 25
_diffrn_reflns_limit_l_min -25
_diffrn_reflns_number 27379
_diffrn_reflns_theta_full 27.48
_diffrn_reflns_theta_max 27.48
_diffrn_reflns_theta_min 1.84
_exptl_absorpt_coefficient_mu 0.840
_exptl_absorpt_correction_T_max 0.8635
_exptl_absorpt_correction_T_min 0.7988
_exptl_absorpt_correction_type multi-scan
_exptl_absorpt_process_details 'DENZO-SMN (Otwinowski & Minor, 1997)'
_exptl_crystal_colour 'light blue'
_exptl_crystal_density_diffrn 1.476
_exptl_crystal_density_method 'not measured'
_exptl_crystal_description prism
_exptl_crystal_F_000 1830
_exptl_crystal_size_max 0.28
_exptl_crystal_size_mid 0.25
_exptl_crystal_size_min 0.18
_refine_diff_density_max 1.565
_refine_diff_density_min -1.070
_refine_diff_density_rms 0.084
_refine_ls_extinction_coef 0.0010(3)
_refine_ls_extinction_expression Fc^*^=kFc[1+0.001xFc^2^\l^3^/sin(2\q)]^-1/4^
_refine_ls_extinction_method SHELXL
_refine_ls_goodness_of_fit_ref 1.028
_refine_ls_hydrogen_treatment constr
_refine_ls_matrix_type full
_refine_ls_number_parameters 1023
_refine_ls_number_reflns 18207
_refine_ls_number_restraints 6
_refine_ls_restrained_S_all 1.041
_refine_ls_R_factor_all 0.0857
_refine_ls_R_factor_gt 0.0569
_refine_ls_shift/su_max 0.001
_refine_ls_shift/su_mean 0.000
_refine_ls_structure_factor_coef Fsqd
_refine_ls_weighting_details 'calc w=1/[\s^2^(Fo^2^)+(0.0668P)^2^+6.1133P] where P=(Fo^2^+2Fc^2^)/3'
_refine_ls_weighting_scheme calc
_refine_ls_wR_factor_gt 0.1378
_refine_ls_wR_factor_ref 0.1555
_reflns_number_gt 13441
_reflns_number_total 18207
_reflns_threshold_expression >2sigma(I)
_cod_data_source_file ic061316wsi20060716_071935.cif
_cod_data_source_block usu127
_cod_depositor_comments
;
The following automatic conversions were performed:

'_exptl_absorpt_correction_type' value 'Multi-scan' changed to
'multi-scan' according to
/usr/data/users/saulius/automatic-downloads/retrospective/ACS/lib/dictionaries/cif_core.dic
dictionary named 'cif_core.dic' version 2.4.2 from 2011-04-26.

Automatic conversion script
Id: cif_fix_values 2281 2013-09-26 08:29:07Z andrius 
;
_cod_original_sg_symbol_H-M P-1
_cod_original_formula_sum 'C38.75 H36.50 Cl4.50 N4 Ni O7'
_cod_database_code 4339728

loop_
_symmetry_equiv_pos_as_xyz
'x, y, z'
'-x, -y, -z'

loop_
_atom_site_label
_atom_site_type_symbol
_atom_site_fract_x
_atom_site_fract_y
_atom_site_fract_z
_atom_site_U_iso_or_equiv
_atom_site_adp_type
_atom_site_occupancy
_atom_site_symmetry_multiplicity
_atom_site_calc_flag
_atom_site_refinement_flags
_atom_site_disorder_assembly
_atom_site_disorder_group
Ni1 Ni 0.12394(3) 0.62841(2) 0.31105(2) 0.02253(11) Uani 1 1 d . . .
Ni2 Ni 0.29551(3) 0.11750(2) 0.16170(2) 0.02389(11) Uani 1 1 d . . .
Cl1 Cl 0.07305(9) 0.72661(7) 0.05446(5) 0.0520(3) Uani 1 1 d . . .
Cl2 Cl -0.07742(7) 0.17506(6) 0.32080(5) 0.0382(2) Uani 1 1 d . . .
O1 O 0.27817(17) 0.56698(12) 0.33399(11) 0.0250(4) Uani 1 1 d . . .
O1A O 0.42459(17) 0.06867(13) 0.21555(11) 0.0250(4) Uani 1 1 d . . .
O2 O 0.3460(2) 0.49451(14) 0.24391(13) 0.0373(6) Uani 1 1 d . . .
O2A O 0.3669(2) -0.03139(14) 0.28938(14) 0.0370(6) Uani 1 1 d . . .
O3 O 0.15633(19) 0.58898(13) 0.21465(11) 0.0283(5) Uani 1 1 d . . .
H3B H 0.1581 0.6286 0.1820 0.034 Uiso 1 1 calc R . .
H3C H 0.2255 0.5631 0.2200 0.034 Uiso 1 1 d R . .
O3A O 0.19173(18) 0.06605(13) 0.23911(12) 0.0293(5) Uani 1 1 d . . .
H3D H 0.1505 0.1012 0.2643 0.035 Uiso 1 1 calc R . .
H3E H 0.2453 0.0314 0.2640 0.035 Uiso 1 1 d R . .
O4 O 0.1623(3) 0.7083(2) 0.09406(17) 0.0624(9) Uani 1 1 d . . .
O5 O -0.0163(3) 0.6985(3) 0.09654(17) 0.0801(11) Uani 1 1 d . . .
O6 O 0.1098(4) 0.6899(3) -0.00767(19) 0.1025(15) Uani 1 1 d . . .
O7 O 0.0355(4) 0.8132(3) 0.0353(3) 0.1131(17) Uani 1 1 d . . .
O8 O 0.0317(2) 0.1557(2) 0.33983(18) 0.0685(10) Uani 1 1 d . . .
O9 O -0.0824(3) 0.11073(18) 0.2895(2) 0.0647(9) Uani 1 1 d . . .
O10 O -0.0957(3) 0.24883(19) 0.26862(18) 0.0624(8) Uani 1 1 d . . .
O11 O -0.1608(3) 0.1918(2) 0.38033(16) 0.0698(10) Uani 1 1 d . . .
N1 N 0.0786(2) 0.68086(15) 0.40185(13) 0.0250(5) Uani 1 1 d . . .
N1A N 0.3855(2) 0.18164(15) 0.08370(14) 0.0264(5) Uani 1 1 d . . .
N2 N -0.0453(2) 0.68601(15) 0.30226(14) 0.0253(5) Uani 1 1 d . . .
N2A N 0.1750(2) 0.16966(16) 0.09480(15) 0.0292(6) Uani 1 1 d . . .
N3 N 0.1372(2) 0.75178(15) 0.26236(13) 0.0249(5) Uani 1 1 d . . .
N3A N 0.3099(2) 0.01385(15) 0.10832(14) 0.0252(5) Uani 1 1 d . . .
N4 N 0.0465(2) 0.52637(15) 0.34781(13) 0.0240(5) Uani 1 1 d . . .
N4A N 0.2197(2) 0.24063(16) 0.19788(14) 0.0284(6) Uani 1 1 d . . .
C1 C 0.1495(3) 0.6928(2) 0.43761(17) 0.0292(7) Uani 1 1 d . . .
H1 H 0.2276 0.6661 0.4272 0.035 Uiso 1 1 calc R . .
C1A C 0.4752(3) 0.2008(2) 0.09142(18) 0.0311(7) Uani 1 1 d . . .
H1A H 0.5129 0.1733 0.1307 0.037 Uiso 1 1 calc R . .
C2 C 0.1118(3) 0.7428(2) 0.48900(18) 0.0363(8) Uani 1 1 d . . .
H2 H 0.1633 0.7505 0.5135 0.044 Uiso 1 1 calc R . .
C2A C 0.5144(3) 0.2596(2) 0.04389(19) 0.0385(8) Uani 1 1 d . . .
H2A H 0.5784 0.2719 0.0502 0.046 Uiso 1 1 calc R . .
C3 C -0.0023(3) 0.7818(2) 0.50444(18) 0.0387(8) Uani 1 1 d . . .
H3 H -0.0301 0.8163 0.5397 0.046 Uiso 1 1 calc R . .
C3A C 0.4586(3) 0.3000(2) -0.01298(19) 0.0405(8) Uani 1 1 d . . .
H3A H 0.4833 0.3411 -0.0460 0.049 Uiso 1 1 calc R . .
C4 C -0.0751(3) 0.7694(2) 0.46758(17) 0.0322(7) Uani 1 1 d . . .
H4 H -0.1536 0.7953 0.4774 0.039 Uiso 1 1 calc R . .
C4A C 0.3665(3) 0.2802(2) -0.02142(18) 0.0360(8) Uani 1 1 d . . .
H4A H 0.3277 0.3069 -0.0604 0.043 Uiso 1 1 calc R . .
C5 C -0.0322(3) 0.71894(18) 0.41636(16) 0.0266(6) Uani 1 1 d . . .
C5A C 0.3316(3) 0.22047(19) 0.02819(17) 0.0289(7) Uani 1 1 d . . .
C6 C -0.1041(3) 0.6998(2) 0.37458(17) 0.0294(7) Uani 1 1 d . . .
H6A H -0.1245 0.6501 0.3996 0.035 Uiso 1 1 calc R . .
H6B H -0.1743 0.7457 0.3713 0.035 Uiso 1 1 calc R . .
C6A C 0.2347(3) 0.1925(2) 0.02313(17) 0.0323(7) Uani 1 1 d . . .
H6A1 H 0.1816 0.2369 -0.0043 0.039 Uiso 1 1 calc R . .
H6A2 H 0.2627 0.1446 -0.0022 0.039 Uiso 1 1 calc R . .
C7 C -0.0547(3) 0.76368(19) 0.25304(18) 0.0294(7) Uani 1 1 d . . .
H7A H -0.1307 0.8022 0.2635 0.035 Uiso 1 1 calc R . .
H7B H -0.0446 0.7531 0.2040 0.035 Uiso 1 1 calc R . .
C7A C 0.1215(3) 0.1065(2) 0.0948(2) 0.0344(8) Uani 1 1 d . . .
H7A1 H 0.0821 0.1214 0.0532 0.041 Uiso 1 1 calc R . .
H7A2 H 0.0652 0.1042 0.1379 0.041 Uiso 1 1 calc R . .
C8 C 0.0317(3) 0.80243(18) 0.25880(16) 0.0265(6) Uani 1 1 d . . .
C8A C 0.2080(3) 0.0235(2) 0.09258(17) 0.0289(7) Uani 1 1 d . . .
C9 C 0.0022(3) 0.8857(2) 0.25874(19) 0.0342(7) Uani 1 1 d . . .
H9 H -0.0728 0.9192 0.2556 0.041 Uiso 1 1 calc R . .
C9A C 0.1779(3) -0.0396(2) 0.07745(18) 0.0347(8) Uani 1 1 d . . .
H9A H 0.1056 -0.0300 0.0658 0.042 Uiso 1 1 calc R . .
C10 C 0.0833(3) 0.9196(2) 0.2633(2) 0.0399(9) Uani 1 1 d . . .
H10 H 0.0647 0.9764 0.2650 0.048 Uiso 1 1 calc R . .
C10A C 0.2551(3) -0.1167(2) 0.07962(19) 0.0369(8) Uani 1 1 d . . .
H10A H 0.2359 -0.1617 0.0716 0.044 Uiso 1 1 calc R . .
C11 C 0.1923(3) 0.8689(2) 0.26527(19) 0.0352(8) Uani 1 1 d . . .
H11 H 0.2499 0.8910 0.2674 0.042 Uiso 1 1 calc R . .
C11A C 0.3610(3) -0.1269(2) 0.09369(18) 0.0332(7) Uani 1 1 d . . .
H11A H 0.4159 -0.1792 0.0943 0.040 Uiso 1 1 calc R . .
C12 C 0.2175(3) 0.78512(19) 0.26415(16) 0.0267(6) Uani 1 1 d . . .
C12A C 0.3876(3) -0.06099(19) 0.10699(16) 0.0264(6) Uani 1 1 d . . .
C13 C 0.3361(3) 0.7334(2) 0.26101(17) 0.0301(7) Uani 1 1 d . . .
C13A C 0.5034(3) -0.07120(18) 0.11660(16) 0.0271(6) Uani 1 1 d . . .
C14 C 0.4039(3) 0.7421(2) 0.3041(2) 0.0414(8) Uani 1 1 d . . .
H14 H 0.3731 0.7796 0.3370 0.050 Uiso 1 1 calc R . .
C14A C 0.5641(3) -0.1427(2) 0.15571(18) 0.0346(7) Uani 1 1 d . . .
H14A H 0.5295 -0.1839 0.1778 0.042 Uiso 1 1 calc R . .
C15 C 0.5163(3) 0.6962(3) 0.2993(2) 0.0527(11) Uani 1 1 d . . .
H15 H 0.5620 0.7024 0.3289 0.063 Uiso 1 1 calc R . .
C15A C 0.6741(3) -0.1540(2) 0.1625(2) 0.0402(8) Uani 1 1 d . . .
H15A H 0.7144 -0.2027 0.1894 0.048 Uiso 1 1 calc R . .
C16 C 0.5619(3) 0.6417(3) 0.2519(2) 0.0519(11) Uani 1 1 d . . .
H16 H 0.6387 0.6100 0.2490 0.062 Uiso 1 1 calc R . .
C16A C 0.7255(3) -0.0949(2) 0.13031(19) 0.0396(8) Uani 1 1 d . . .
H16A H 0.8011 -0.1028 0.1350 0.047 Uiso 1 1 calc R . .
C17 C 0.4955(3) 0.6331(2) 0.2084(2) 0.0442(9) Uani 1 1 d . . .
H17 H 0.5272 0.5960 0.1753 0.053 Uiso 1 1 calc R . .
C17A C 0.6663(3) -0.0236(2) 0.09097(18) 0.0336(7) Uani 1 1 d . . .
H17A H 0.7014 0.0173 0.0688 0.040 Uiso 1 1 calc R . .
C18 C 0.3825(3) 0.6785(2) 0.21296(19) 0.0333(7) Uani 1 1 d . . .
H18 H 0.3372 0.6721 0.1832 0.040 Uiso 1 1 calc R . .
C18A C 0.5558(3) -0.01202(19) 0.08415(16) 0.0284(7) Uani 1 1 d . . .
H18A H 0.5158 0.0367 0.0571 0.034 Uiso 1 1 calc R . .
C19 C -0.0854(3) 0.62930(19) 0.27600(18) 0.0299(7) Uani 1 1 d . . .
H19A H -0.0647 0.6344 0.2240 0.036 Uiso 1 1 calc R . .
H19B H -0.1683 0.6445 0.2873 0.036 Uiso 1 1 calc R . .
C19A C 0.0921(3) 0.2423(2) 0.1226(2) 0.0351(8) Uani 1 1 d . . .
H19C H 0.0358 0.2247 0.1600 0.042 Uiso 1 1 calc R . .
H19D H 0.0525 0.2792 0.0841 0.042 Uiso 1 1 calc R . .
C20 C -0.0351(3) 0.54137(19) 0.30897(16) 0.0266(6) Uani 1 1 d . . .
C20A C 0.1490(3) 0.2874(2) 0.15224(18) 0.0320(7) Uani 1 1 d . . .
C21 C -0.0732(3) 0.4803(2) 0.29724(18) 0.0324(7) Uani 1 1 d . . .
H21 H -0.1322 0.4933 0.2703 0.039 Uiso 1 1 calc R . .
C21A C 0.1266(3) 0.3717(2) 0.1349(2) 0.0405(8) Uani 1 1 d . . .
H21A H 0.0760 0.4025 0.1027 0.049 Uiso 1 1 calc R . .
C22 C -0.0233(3) 0.4002(2) 0.32564(19) 0.0356(8) Uani 1 1 d . . .
H22 H -0.0445 0.3568 0.3162 0.043 Uiso 1 1 calc R . .
C22A C 0.1793(4) 0.4100(2) 0.1655(2) 0.0464(10) Uani 1 1 d . . .
H22A H 0.1682 0.4673 0.1534 0.056 Uiso 1 1 calc R . .
C23 C 0.0574(3) 0.3842(2) 0.36779(18) 0.0325(7) Uani 1 1 d . . .
H23 H 0.0909 0.3296 0.3888 0.039 Uiso 1 1 calc R . .
C23A C 0.2484(3) 0.3632(2) 0.21392(19) 0.0397(8) Uani 1 1 d . . .
H23A H 0.2842 0.3886 0.2362 0.048 Uiso 1 1 calc R . .
C24 C 0.0900(3) 0.44840(18) 0.37960(16) 0.0252(6) Uani 1 1 d . . .
C24A C 0.2663(3) 0.2788(2) 0.23060(17) 0.0311(7) Uani 1 1 d . . .
C25 C 0.1682(3) 0.43308(18) 0.43049(16) 0.0261(6) Uani 1 1 d . . .
C25A C 0.3312(3) 0.2305(2) 0.28825(18) 0.0334(7) Uani 1 1 d . . .
C26 C 0.1486(3) 0.48822(19) 0.47696(16) 0.0271(6) Uani 1 1 d . . .
H26 H 0.0859 0.5363 0.4752 0.033 Uiso 1 1 calc R . .
C26A C 0.2909(3) 0.1736(2) 0.33892(18) 0.0339(7) Uani 1 1 d . . .
H26A H 0.2255 0.1620 0.3342 0.041 Uiso 1 1 calc R . .
C27 C 0.2205(3) 0.4732(2) 0.52596(17) 0.0320(7) Uani 1 1 d . . .
H27 H 0.2073 0.5113 0.5571 0.038 Uiso 1 1 calc R . .
C27A C 0.3469(3) 0.1338(2) 0.3963(2) 0.0413(9) Uani 1 1 d . . .
H27A H 0.3186 0.0958 0.4312 0.050 Uiso 1 1 calc R . .
C28 C 0.3112(3) 0.4026(2) 0.52938(19) 0.0375(8) Uani 1 1 d . . .
H28 H 0.3600 0.3923 0.5629 0.045 Uiso 1 1 calc R . .
C28A C 0.4433(3) 0.1492(3) 0.4030(2) 0.0467(10) Uani 1 1 d . . .
H28A H 0.4817 0.1212 0.4419 0.056 Uiso 1 1 calc R . .
C29 C 0.3306(3) 0.3472(2) 0.4839(2) 0.0383(8) Uani 1 1 d . . .
H29 H 0.3930 0.2990 0.4860 0.046 Uiso 1 1 calc R . .
C29A C 0.4835(3) 0.2052(3) 0.3530(2) 0.0476(10) Uani 1 1 d . . .
H29A H 0.5499 0.2156 0.3575 0.057 Uiso 1 1 calc R . .
C30 C 0.2591(3) 0.3618(2) 0.43507(18) 0.0333(7) Uani 1 1 d . . .
H30 H 0.2721 0.3230 0.4046 0.040 Uiso 1 1 calc R . .
C30A C 0.4277(3) 0.2462(2) 0.2965(2) 0.0410(9) Uani 1 1 d . . .
H30A H 0.4552 0.2855 0.2629 0.049 Uiso 1 1 calc R . .
C31 C 0.3544(3) 0.51422(18) 0.30048(16) 0.0264(6) Uani 1 1 d . . .
C31A C 0.4360(3) 0.00826(18) 0.26538(17) 0.0272(7) Uani 1 1 d . . .
C32 C 0.4615(3) 0.47319(18) 0.32996(17) 0.0258(6) Uani 1 1 d . . .
C32A C 0.5398(3) -0.01579(19) 0.29964(16) 0.0270(6) Uani 1 1 d . . .
C33 C 0.4765(3) 0.4911(2) 0.39221(17) 0.0314(7) Uani 1 1 d . . .
H33 H 0.4182 0.5300 0.4168 0.038 Uiso 1 1 calc R . .
C33A C 0.6160(3) 0.0283(2) 0.27859(18) 0.0307(7) Uani 1 1 d . . .
H33A H 0.6062 0.0715 0.2397 0.037 Uiso 1 1 calc R . .
C34 C 0.5767(3) 0.4522(2) 0.4187(2) 0.0418(9) Uani 1 1 d . . .
H34 H 0.5869 0.4648 0.4612 0.050 Uiso 1 1 calc R . .
C34A C 0.7070(3) 0.0096(2) 0.3142(2) 0.0388(8) Uani 1 1 d . . .
H34A H 0.7587 0.0404 0.3000 0.047 Uiso 1 1 calc R . .
C35 C 0.6620(3) 0.3952(2) 0.3832(2) 0.0429(9) Uani 1 1 d . . .
H35 H 0.7304 0.3684 0.4017 0.051 Uiso 1 1 calc R . .
C35A C 0.7218(3) -0.0543(3) 0.3704(2) 0.0459(9) Uani 1 1 d . . .
H35A H 0.7836 -0.0672 0.3950 0.055 Uiso 1 1 calc R . .
C36 C 0.6480(3) 0.3772(2) 0.3216(2) 0.0449(9) Uani 1 1 d . . .
H36 H 0.7065 0.3380 0.2974 0.054 Uiso 1 1 calc R . .
C36A C 0.6467(3) -0.0991(3) 0.3906(2) 0.0467(10) Uani 1 1 d . . .
H36A H 0.6575 -0.1431 0.4289 0.056 Uiso 1 1 calc R . .
C37 C 0.5485(3) 0.4163(2) 0.2946(2) 0.0369(8) Uani 1 1 d . . .
H37 H 0.5394 0.4042 0.2516 0.044 Uiso 1 1 calc R . .
C37A C 0.5564(3) -0.0809(2) 0.35593(19) 0.0370(8) Uani 1 1 d . . .
H37A H 0.5054 -0.1123 0.3701 0.044 Uiso 1 1 calc R . .
C38 C 0.8118(4) 0.1887(3) 0.1449(2) 0.0608(13) Uani 1 1 d . . .
H38A H 0.8273 0.2255 0.1007 0.073 Uiso 1 1 calc R . .
H38B H 0.8663 0.1839 0.1759 0.073 Uiso 1 1 calc R . .
Cl3 Cl 0.67570(10) 0.23186(10) 0.18702(7) 0.0745(4) Uani 1 1 d . . .
Cl4 Cl 0.83010(14) 0.09207(12) 0.12494(9) 0.0990(6) Uani 1 1 d . . .
C39 C 0.8277(5) 0.4914(3) 0.0625(3) 0.0702(14) Uani 1 1 d . . .
H39A H 0.7650 0.5208 0.0353 0.084 Uiso 1 1 calc R . .
H39B H 0.8814 0.4484 0.0360 0.084 Uiso 1 1 calc R . .
Cl5 Cl 0.7759(2) 0.44604(16) 0.14521(10) 0.1312(9) Uani 1 1 d . . .
Cl6 Cl 0.89554(10) 0.56086(7) 0.07122(7) 0.0638(3) Uani 1 1 d . . .
C40 C 0.4725(10) 0.4648(7) 0.0836(6) 0.075(3) Uani 0.50 1 d P . .
H40A H 0.4917 0.4758 0.1263 0.090 Uiso 0.50 1 calc PR . .
H40B H 0.4469 0.4155 0.0976 0.090 Uiso 0.50 1 calc PR . .
Cl7 Cl 0.3628(3) 0.5469(2) 0.05544(17) 0.0851(8) Uani 0.50 1 d P . .
Cl8 Cl 0.5923(3) 0.4440(2) 0.0219(2) 0.0982(11) Uani 0.50 1 d P . .
Cl9 Cl 0.36929(12) 0.80508(11) 0.48260(8) 0.0859(4) Uani 1 1 d D . .
C41 C 0.2954(10) 0.9063(7) 0.4921(9) 0.128(6) Uani 0.60 1 d PD A 1
H41A H 0.2728 0.9082 0.5434 0.154 Uiso 0.60 1 calc PR A 1
H41B H 0.3491 0.9385 0.4749 0.154 Uiso 0.60 1 calc PR A 1
Cl10 Cl 0.1780(2) 0.9579(2) 0.4527(2) 0.1140(11) Uani 0.60 1 d PD A 1
Cl11 Cl 0.2836(5) 0.9493(4) 0.5149(3) 0.1235(17) Uiso 0.40 1 d PD A 2
C41' C 0.2727(13) 0.8873(8) 0.4575(8) 0.087(4) Uiso 0.40 1 d PD A 2
H41C H 0.1979 0.8789 0.4665 0.104 Uiso 0.40 1 calc PR A 2
H41D H 0.2906 0.9096 0.4070 0.104 Uiso 0.40 1 calc PR A 2

loop_
_atom_site_aniso_label
_atom_site_aniso_U_11
_atom_site_aniso_U_22
_atom_site_aniso_U_33
_atom_site_aniso_U_23
_atom_site_aniso_U_13
_atom_site_aniso_U_12
Ni1 0.0253(2) 0.01940(19) 0.0244(2) -0.00245(15) -0.00714(15) -0.00719(15)
Ni2 0.0255(2) 0.0216(2) 0.0263(2) -0.00556(15) -0.00653(16) -0.00669(15)
Cl1 0.0655(6) 0.0644(7) 0.0330(5) 0.0080(4) -0.0230(4) -0.0285(5)
Cl2 0.0293(4) 0.0469(5) 0.0414(5) -0.0229(4) 0.0009(3) -0.0094(4)
O1 0.0258(11) 0.0231(10) 0.0267(11) -0.0017(9) -0.0068(9) -0.0078(9)
O1A 0.0281(11) 0.0244(11) 0.0236(10) -0.0034(9) -0.0052(9) -0.0087(9)
O2 0.0412(13) 0.0318(13) 0.0412(14) -0.0165(11) -0.0171(11) -0.0006(10)
O2A 0.0352(13) 0.0299(12) 0.0482(15) 0.0031(11) -0.0094(11) -0.0163(10)
O3 0.0362(12) 0.0249(11) 0.0263(11) -0.0017(9) -0.0096(9) -0.0109(9)
O3A 0.0263(11) 0.0267(11) 0.0362(12) -0.0099(10) -0.0022(9) -0.0083(9)
O4 0.075(2) 0.064(2) 0.0590(19) 0.0239(16) -0.0393(16) -0.0379(17)
O5 0.083(2) 0.132(3) 0.0493(19) 0.000(2) -0.0153(17) -0.069(2)
O6 0.138(4) 0.150(4) 0.048(2) -0.032(2) 0.004(2) -0.081(3)
O7 0.130(4) 0.067(3) 0.141(4) 0.032(3) -0.084(3) -0.020(3)
O8 0.0330(15) 0.112(3) 0.069(2) -0.058(2) -0.0101(14) -0.0043(16)
O9 0.0523(17) 0.0473(17) 0.109(3) -0.0393(18) -0.0276(18) -0.0072(14)
O10 0.070(2) 0.0525(18) 0.064(2) -0.0035(15) -0.0058(16) -0.0244(16)
O11 0.0459(17) 0.096(3) 0.0465(18) -0.0206(17) 0.0104(14) 0.0013(17)
N1 0.0286(13) 0.0223(12) 0.0250(13) -0.0007(10) -0.0063(10) -0.0093(10)
N1A 0.0310(14) 0.0220(13) 0.0267(13) -0.0063(10) -0.0068(11) -0.0055(11)
N2 0.0288(13) 0.0201(12) 0.0296(14) -0.0007(10) -0.0097(11) -0.0093(10)
N2A 0.0283(13) 0.0261(13) 0.0355(15) -0.0082(11) -0.0107(12) -0.0054(11)
N3 0.0309(13) 0.0215(12) 0.0236(12) -0.0004(10) -0.0065(11) -0.0102(11)
N3A 0.0282(13) 0.0227(13) 0.0269(13) -0.0064(10) -0.0043(11) -0.0089(10)
N4 0.0264(13) 0.0219(12) 0.0253(13) -0.0038(10) -0.0038(10) -0.0096(10)
N4A 0.0299(14) 0.0250(13) 0.0323(14) -0.0105(11) -0.0034(11) -0.0082(11)
C1 0.0329(17) 0.0311(17) 0.0271(16) -0.0015(13) -0.0087(13) -0.0136(14)
C1A 0.0359(17) 0.0287(17) 0.0309(17) -0.0082(14) -0.0054(14) -0.0101(14)
C2 0.044(2) 0.041(2) 0.0287(17) -0.0052(15) -0.0094(15) -0.0174(16)
C2A 0.042(2) 0.040(2) 0.0381(19) -0.0071(16) -0.0022(16) -0.0211(16)
C3 0.049(2) 0.042(2) 0.0264(17) -0.0110(15) -0.0028(15) -0.0146(17)
C3A 0.052(2) 0.0355(19) 0.0319(18) -0.0009(15) -0.0005(16) -0.0163(17)
C4 0.0337(17) 0.0321(17) 0.0257(16) -0.0038(13) -0.0010(13) -0.0059(14)
C4A 0.046(2) 0.0289(17) 0.0293(17) -0.0046(14) -0.0078(15) -0.0048(15)
C5 0.0298(16) 0.0223(15) 0.0267(15) 0.0007(12) -0.0047(13) -0.0092(12)
C5A 0.0363(17) 0.0221(15) 0.0267(16) -0.0078(12) -0.0055(13) -0.0037(13)
C6 0.0244(15) 0.0270(16) 0.0349(17) -0.0058(13) -0.0049(13) -0.0044(12)
C6A 0.0423(19) 0.0254(16) 0.0298(17) -0.0043(13) -0.0159(14) -0.0044(14)
C7 0.0328(17) 0.0217(15) 0.0350(17) 0.0027(13) -0.0153(14) -0.0081(13)
C7A 0.0297(17) 0.0327(18) 0.047(2) -0.0092(15) -0.0159(15) -0.0094(14)
C8 0.0319(16) 0.0215(15) 0.0248(15) 0.0012(12) -0.0055(13) -0.0086(12)
C8A 0.0337(17) 0.0297(17) 0.0266(16) -0.0062(13) -0.0068(13) -0.0112(13)
C9 0.0347(18) 0.0239(16) 0.0404(19) -0.0048(14) 0.0003(15) -0.0078(14)
C9A 0.0377(18) 0.0396(19) 0.0365(18) -0.0103(15) -0.0064(15) -0.0211(15)
C10 0.045(2) 0.0206(16) 0.051(2) -0.0080(15) 0.0050(17) -0.0116(15)
C10A 0.050(2) 0.0303(18) 0.0388(19) -0.0099(15) -0.0051(16) -0.0217(16)
C11 0.0394(19) 0.0284(17) 0.0410(19) -0.0070(15) 0.0014(15) -0.0179(15)
C11A 0.0428(19) 0.0226(16) 0.0349(18) -0.0078(14) -0.0011(15) -0.0115(14)
C12 0.0317(16) 0.0252(15) 0.0237(15) -0.0010(12) -0.0016(13) -0.0125(13)
C12A 0.0341(16) 0.0241(15) 0.0210(14) -0.0042(12) -0.0017(12) -0.0099(13)
C13 0.0316(16) 0.0292(16) 0.0294(16) 0.0052(13) -0.0048(13) -0.0150(13)
C13A 0.0332(16) 0.0233(15) 0.0239(15) -0.0076(12) -0.0013(13) -0.0066(13)
C14 0.044(2) 0.042(2) 0.043(2) 0.0062(16) -0.0116(17) -0.0237(17)
C14A 0.0405(19) 0.0278(17) 0.0317(17) -0.0027(14) -0.0051(15) -0.0065(14)
C15 0.044(2) 0.059(3) 0.059(3) 0.021(2) -0.023(2) -0.029(2)
C15A 0.041(2) 0.0359(19) 0.039(2) -0.0040(16) -0.0149(16) -0.0013(16)
C16 0.0326(19) 0.044(2) 0.066(3) 0.023(2) -0.0089(19) -0.0137(17)
C16A 0.0324(18) 0.048(2) 0.040(2) -0.0155(17) -0.0068(15) -0.0078(16)
C17 0.038(2) 0.0303(18) 0.049(2) 0.0079(16) 0.0050(17) -0.0052(15)
C17A 0.0364(18) 0.0342(18) 0.0316(17) -0.0098(14) -0.0003(14) -0.0127(15)
C18 0.0334(17) 0.0248(16) 0.0367(18) 0.0030(14) -0.0012(14) -0.0095(13)
C18A 0.0338(17) 0.0238(15) 0.0259(15) -0.0077(13) -0.0028(13) -0.0053(13)
C19 0.0308(16) 0.0272(16) 0.0368(18) -0.0020(14) -0.0140(14) -0.0118(13)
C19A 0.0310(17) 0.0281(17) 0.044(2) -0.0097(15) -0.0124(15) 0.0005(14)
C20 0.0300(16) 0.0285(16) 0.0248(15) -0.0041(13) -0.0052(13) -0.0129(13)
C20A 0.0311(17) 0.0291(17) 0.0328(17) -0.0119(14) -0.0016(14) -0.0029(13)
C21 0.0386(18) 0.0326(17) 0.0339(17) -0.0080(14) -0.0076(14) -0.0183(15)
C21A 0.053(2) 0.0252(17) 0.0382(19) -0.0092(15) -0.0071(17) -0.0031(15)
C22 0.0429(19) 0.0306(18) 0.0411(19) -0.0105(15) -0.0038(16) -0.0196(15)
C22A 0.069(3) 0.0248(17) 0.044(2) -0.0089(16) -0.004(2) -0.0126(18)
C23 0.0428(19) 0.0229(16) 0.0338(17) -0.0054(13) -0.0040(15) -0.0129(14)
C23A 0.055(2) 0.0341(19) 0.0376(19) -0.0149(16) -0.0020(17) -0.0200(17)
C24 0.0289(15) 0.0203(14) 0.0251(15) -0.0044(12) -0.0004(12) -0.0075(12)
C24A 0.0384(18) 0.0309(17) 0.0284(16) -0.0130(14) 0.0020(14) -0.0152(14)
C25 0.0288(15) 0.0233(15) 0.0250(15) 0.0002(12) -0.0025(12) -0.0096(12)
C25A 0.0364(18) 0.0346(18) 0.0329(17) -0.0192(15) 0.0006(14) -0.0104(14)
C26 0.0311(16) 0.0226(15) 0.0249(15) 0.0017(12) -0.0015(13) -0.0095(13)
C26A 0.0395(18) 0.0316(17) 0.0340(18) -0.0155(15) -0.0012(15) -0.0115(15)
C27 0.0393(18) 0.0340(18) 0.0268(16) -0.0016(14) -0.0060(14) -0.0176(15)
C27A 0.051(2) 0.0348(19) 0.0368(19) -0.0111(16) -0.0081(17) -0.0060(16)
C28 0.0359(18) 0.042(2) 0.0364(19) 0.0057(16) -0.0136(15) -0.0168(16)
C28A 0.047(2) 0.050(2) 0.041(2) -0.0196(18) -0.0112(18) -0.0005(18)
C29 0.0345(18) 0.0286(17) 0.046(2) 0.0039(15) -0.0098(16) -0.0047(14)
C29A 0.0350(19) 0.065(3) 0.049(2) -0.028(2) -0.0056(17) -0.0117(19)
C30 0.0369(18) 0.0259(16) 0.0354(18) -0.0037(14) -0.0041(15) -0.0086(14)
C30A 0.0377(19) 0.052(2) 0.040(2) -0.0218(18) 0.0023(16) -0.0179(17)
C31 0.0325(16) 0.0192(14) 0.0287(16) -0.0026(12) -0.0049(13) -0.0099(12)
C31A 0.0288(16) 0.0227(15) 0.0291(16) -0.0074(13) -0.0030(13) -0.0052(12)
C32 0.0293(15) 0.0184(14) 0.0303(16) 0.0002(12) -0.0054(13) -0.0098(12)
C32A 0.0271(15) 0.0250(15) 0.0245(15) -0.0035(12) -0.0027(12) -0.0031(12)
C33 0.0287(16) 0.0355(18) 0.0296(16) -0.0042(14) -0.0042(13) -0.0098(14)
C33A 0.0289(16) 0.0291(17) 0.0307(17) -0.0027(13) -0.0063(13) -0.0046(13)
C34 0.0351(19) 0.056(2) 0.038(2) -0.0079(17) -0.0124(16) -0.0130(17)
C34A 0.0296(17) 0.043(2) 0.043(2) -0.0072(17) -0.0096(15) -0.0080(15)
C35 0.0294(18) 0.046(2) 0.048(2) 0.0005(18) -0.0135(16) -0.0059(16)
C35A 0.0334(19) 0.057(2) 0.040(2) -0.0029(18) -0.0143(16) -0.0010(17)
C36 0.0330(19) 0.040(2) 0.056(2) -0.0141(18) -0.0083(17) 0.0014(16)
C36A 0.038(2) 0.051(2) 0.035(2) 0.0117(17) -0.0097(16) -0.0016(17)
C37 0.0378(19) 0.0314(18) 0.041(2) -0.0111(15) -0.0103(16) -0.0038(15)
C37A 0.0323(17) 0.0363(19) 0.0345(18) 0.0024(15) -0.0018(14) -0.0070(15)
C38 0.056(3) 0.102(4) 0.044(2) -0.019(2) 0.005(2) -0.052(3)
Cl3 0.0487(6) 0.1124(11) 0.0723(8) -0.0247(8) -0.0068(6) -0.0325(7)
Cl4 0.1020(11) 0.1312(14) 0.0994(11) -0.0603(11) 0.0275(9) -0.0815(11)
C39 0.069(3) 0.067(3) 0.077(3) -0.013(3) -0.011(3) -0.023(3)
Cl5 0.169(2) 0.176(2) 0.0901(12) -0.0349(13) 0.0293(13) -0.1276(18)
Cl6 0.0588(7) 0.0461(6) 0.0821(8) -0.0038(6) -0.0210(6) -0.0076(5)
C40 0.096(8) 0.065(6) 0.059(6) -0.026(5) -0.008(6) -0.011(6)
Cl7 0.0750(18) 0.090(2) 0.086(2) -0.0027(16) -0.0051(15) -0.0304(15)
Cl8 0.0751(19) 0.098(2) 0.136(3) -0.040(2) 0.0075(19) -0.0455(17)
Cl9 0.0734(9) 0.1256(13) 0.0663(8) -0.0051(8) -0.0032(7) -0.0501(9)
C41 0.110(10) 0.103(9) 0.198(16) -0.093(11) 0.002(10) -0.041(8)
Cl10 0.0766(17) 0.096(2) 0.145(3) 0.0290(19) -0.0316(17) -0.0149(15)

loop_
_atom_type_symbol
_atom_type_description
_atom_type_scat_dispersion_real
_atom_type_scat_dispersion_imag
_atom_type_scat_source
C C 0.0033 0.0016 'International Tables Vol C Tables 4.2.6.8 and 6.1.1.4'
H H 0.0000 0.0000 'International Tables Vol C Tables 4.2.6.8 and 6.1.1.4'
N N 0.0061 0.0033 'International Tables Vol C Tables 4.2.6.8 and 6.1.1.4'
O O 0.0106 0.0060 'International Tables Vol C Tables 4.2.6.8 and 6.1.1.4'
Cl Cl 0.1484 0.1585 'International Tables Vol C Tables 4.2.6.8 and 6.1.1.4'
Ni Ni 0.3393 1.1124 'International Tables Vol C Tables 4.2.6.8 and 6.1.1.4'

loop_
_geom_angle_atom_site_label_1
_geom_angle_atom_site_label_2
_geom_angle_atom_site_label_3
_geom_angle
_geom_angle_site_symmetry_1
O1 Ni1 N1 92.18(9) .
O1 Ni1 O3 93.76(9) .
N1 Ni1 O3 172.99(10) .
O1 Ni1 N2 171.64(9) .
N1 Ni1 N2 82.31(10) .
O3 Ni1 N2 92.19(10) .
O1 Ni1 N3 103.30(9) .
N1 Ni1 N3 81.98(9) .
O3 Ni1 N3 93.03(9) .
N2 Ni1 N3 82.23(10) .
O1 Ni1 N4 98.34(9) .
N1 Ni1 N4 99.23(9) .
O3 Ni1 N4 83.59(9) .
N2 Ni1 N4 76.48(9) .
N3 Ni1 N4 158.28(10) .
O1A Ni2 O3A 92.52(9) .
O1A Ni2 N1A 91.84(9) .
O3A Ni2 N1A 173.54(9) .
O1A Ni2 N2A 173.16(10) .
O3A Ni2 N2A 93.86(10) .
N1A Ni2 N2A 82.01(11) .
O1A Ni2 N3A 100.88(9) .
O3A Ni2 N3A 83.46(9) .
N1A Ni2 N3A 100.39(10) .
N2A Ni2 N3A 77.42(10) .
O1A Ni2 N4A 100.94(9) .
O3A Ni2 N4A 92.40(9) .
N1A Ni2 N4A 82.09(10) .
N2A Ni2 N4A 81.27(10) .
N3A Ni2 N4A 157.94(10) .
O6 Cl1 O7 109.1(3) .
O6 Cl1 O5 109.3(2) .
O7 Cl1 O5 110.0(3) .
O6 Cl1 O4 111.4(3) .
O7 Cl1 O4 106.9(2) .
O5 Cl1 O4 110.0(2) .
O11 Cl2 O9 112.9(2) .
O11 Cl2 O8 110.14(19) .
O9 Cl2 O8 109.66(18) .
O11 Cl2 O10 107.5(2) .
O9 Cl2 O10 108.0(2) .
O8 Cl2 O10 108.5(2) .
C31 O1 Ni1 127.4(2) .
C31A O1A Ni2 126.6(2) .
Ni1 O3 H3B 109.5 .
Ni1 O3 H3C 91.3 .
H3B O3 H3C 106.1 .
Ni2 O3A H3D 109.5 .
Ni2 O3A H3E 97.3 .
H3D O3A H3E 107.7 .
C1 N1 C5 119.2(3) .
C1 N1 Ni1 125.7(2) .
C5 N1 Ni1 113.8(2) .
C1A N1A C5A 119.3(3) .
C1A N1A Ni2 125.5(2) .
C5A N1A Ni2 113.6(2) .
C7 N2 C19 112.0(2) .
C7 N2 C6 112.0(2) .
C19 N2 C6 110.7(2) .
C7 N2 Ni1 108.28(18) .
C19 N2 Ni1 107.29(19) .
C6 N2 Ni1 106.36(18) .
C19A N2A C7A 111.1(3) .
C19A N2A C6A 111.6(3) .
C7A N2A C6A 111.3(3) .
C19A N2A Ni2 108.4(2) .
C7A N2A Ni2 106.9(2) .
C6A N2A Ni2 107.17(19) .
C12 N3 C8 118.0(3) .
C12 N3 Ni1 128.7(2) .
C8 N3 Ni1 107.33(19) .
C8A N3A C12A 117.9(3) .
C8A N3A Ni2 108.08(19) .
C12A N3A Ni2 131.3(2) .
C20 N4 C24 118.1(3) .
C20 N4 Ni1 106.97(19) .
C24 N4 Ni1 130.4(2) .
C24A N4A C20A 117.9(3) .
C24A N4A Ni2 128.3(2) .
C20A N4A Ni2 106.38(19) .
N1 C1 C2 121.8(3) .
N1 C1 H1 119.1 .
C2 C1 H1 119.1 .
N1A C1A C2A 122.0(3) .
N1A C1A H1A 119.0 .
C2A C1A H1A 119.0 .
C1 C2 C3 119.2(3) .
C1 C2 H2 120.4 .
C3 C2 H2 120.4 .
C1A C2A C3A 118.8(3) .
C1A C2A H2A 120.6 .
C3A C2A H2A 120.6 .
C4 C3 C2 118.9(3) .
C4 C3 H3 120.5 .
C2 C3 H3 120.5 .
C4A C3A C2A 119.5(3) .
C4A C3A H3A 120.3 .
C2A C3A H3A 120.3 .
C5 C4 C3 119.2(3) .
C5 C4 H4 120.4 .
C3 C4 H4 120.4 .
C3A C4A C5A 118.8(3) .
C3A C4A H4A 120.6 .
C5A C4A H4A 120.6 .
N1 C5 C4 121.7(3) .
N1 C5 C6 114.8(3) .
C4 C5 C6 123.5(3) .
N1A C5A C4A 121.6(3) .
N1A C5A C6A 115.0(3) .
C4A C5A C6A 123.3(3) .
N2 C6 C5 111.7(2) .
N2 C6 H6A 109.3 .
C5 C6 H6A 109.3 .
N2 C6 H6B 109.3 .
C5 C6 H6B 109.3 .
H6A C6 H6B 107.9 .
N2A C6A C5A 111.0(3) .
N2A C6A H6A1 109.4 .
C5A C6A H6A1 109.4 .
N2A C6A H6A2 109.4 .
C5A C6A H6A2 109.4 .
H6A1 C6A H6A2 108.0 .
N2 C7 C8 111.6(2) .
N2 C7 H7A 109.3 .
C8 C7 H7A 109.3 .
N2 C7 H7B 109.3 .
C8 C7 H7B 109.3 .
H7A C7 H7B 108.0 .
N2A C7A C8A 110.8(3) .
N2A C7A H7A1 109.5 .
C8A C7A H7A1 109.5 .
N2A C7A H7A2 109.5 .
C8A C7A H7A2 109.5 .
H7A1 C7A H7A2 108.1 .
N3 C8 C9 123.2(3) .
N3 C8 C7 116.5(3) .
C9 C8 C7 120.3(3) .
N3A C8A C9A 123.3(3) .
N3A C8A C7A 117.7(3) .
C9A C8A C7A 118.9(3) .
C8 C9 C10 119.0(3) .
C8 C9 H9 120.5 .
C10 C9 H9 120.5 .
C10A C9A C8A 118.7(3) .
C10A C9A H9A 120.6 .
C8A C9A H9A 120.6 .
C9 C10 C11 118.5(3) .
C9 C10 H10 120.7 .
C11 C10 H10 120.7 .
C9A C10A C11A 118.5(3) .
C9A C10A H10A 120.8 .
C11A C10A H10A 120.8 .
C10 C11 C12 119.9(3) .
C10 C11 H11 120.1 .
C12 C11 H11 120.1 .
C10A C11A C12A 120.4(3) .
C10A C11A H11A 119.8 .
C12A C11A H11A 119.8 .
N3 C12 C11 121.4(3) .
N3 C12 C13 119.8(3) .
C11 C12 C13 118.7(3) .
N3A C12A C11A 121.0(3) .
N3A C12A C13A 119.1(3) .
C11A C12A C13A 119.9(3) .
C18 C13 C14 119.2(3) .
C18 C13 C12 120.7(3) .
C14 C13 C12 120.0(3) .
C18A C13A C14A 118.8(3) .
C18A C13A C12A 120.8(3) .
C14A C13A C12A 120.3(3) .
C15 C14 C13 120.2(4) .
C15 C14 H14 119.9 .
C13 C14 H14 119.9 .
C15A C14A C13A 120.6(3) .
C15A C14A H14A 119.7 .
C13A C14A H14A 119.7 .
C16 C15 C14 120.4(4) .
C16 C15 H15 119.8 .
C14 C15 H15 119.8 .
C16A C15A C14A 120.3(3) .
C16A C15A H15A 119.8 .
C14A C15A H15A 119.8 .
C15 C16 C17 119.7(4) .
C15 C16 H16 120.1 .
C17 C16 H16 120.1 .
C15A C16A C17A 119.7(3) .
C15A C16A H16A 120.1 .
C17A C16A H16A 120.1 .
C16 C17 C18 120.4(4) .
C16 C17 H17 119.8 .
C18 C17 H17 119.8 .
C18A C17A C16A 120.1(3) .
C18A C17A H17A 120.0 .
C16A C17A H17A 120.0 .
C13 C18 C17 119.9(4) .
C13 C18 H18 120.0 .
C17 C18 H18 120.0 .
C13A C18A C17A 120.5(3) .
C13A C18A H18A 119.8 .
C17A C18A H18A 119.8 .
N2 C19 C20 111.3(2) .
N2 C19 H19A 109.4 .
C20 C19 H19A 109.4 .
N2 C19 H19B 109.4 .
C20 C19 H19B 109.4 .
H19A C19 H19B 108.0 .
N2A C19A C20A 110.7(3) .
N2A C19A H19C 109.5 .
C20A C19A H19C 109.5 .
N2A C19A H19D 109.5 .
C20A C19A H19D 109.5 .
H19C C19A H19D 108.1 .
N4 C20 C21 123.1(3) .
N4 C20 C19 117.4(3) .
C21 C20 C19 119.6(3) .
N4A C20A C21A 123.3(3) .
N4A C20A C19A 115.3(3) .
C21A C20A C19A 121.4(3) .
C22 C21 C20 118.6(3) .
C22 C21 H21 120.7 .
C20 C21 H21 120.7 .
C22A C21A C20A 118.6(4) .
C22A C21A H21A 120.7 .
C20A C21A H21A 120.7 .
C23 C22 C21 119.1(3) .
C23 C22 H22 120.5 .
C21 C22 H22 120.5 .
C23A C22A C21A 118.5(3) .
C23A C22A H22A 120.8 .
C21A C22A H22A 120.8 .
C22 C23 C24 119.9(3) .
C22 C23 H23 120.1 .
C24 C23 H23 120.1 .
C22A C23A C24A 120.6(3) .
C22A C23A H23A 119.7 .
C24A C23A H23A 119.7 .
N4 C24 C23 121.1(3) .
N4 C24 C25 118.6(3) .
C23 C24 C25 120.3(3) .
N4A C24A C23A 120.9(3) .
N4A C24A C25A 119.0(3) .
C23A C24A C25A 120.0(3) .
C26 C25 C30 119.0(3) .
C26 C25 C24 120.0(3) .
C30 C25 C24 120.9(3) .
C26A C25A C30A 118.8(3) .
C26A C25A C24A 120.2(3) .
C30A C25A C24A 120.8(3) .
C27 C26 C25 120.3(3) .
C27 C26 H26 119.9 .
C25 C26 H26 119.9 .
C27A C26A C25A 119.8(3) .
C27A C26A H26A 120.1 .
C25A C26A H26A 120.1 .
C28 C27 C26 120.1(3) .
C28 C27 H27 119.9 .
C26 C27 H27 119.9 .
C28A C27A C26A 120.5(4) .
C28A C27A H27A 119.8 .
C26A C27A H27A 119.8 .
C29 C28 C27 120.0(3) .
C29 C28 H28 120.0 .
C27 C28 H28 120.0 .
C29A C28A C27A 119.9(4) .
C29A C28A H28A 120.1 .
C27A C28A H28A 120.1 .
C28 C29 C30 120.2(3) .
C28 C29 H29 119.9 .
C30 C29 H29 119.9 .
C28A C29A C30A 120.3(4) .
C28A C29A H29A 119.9 .
C30A C29A H29A 119.9 .
C29 C30 C25 120.5(3) .
C29 C30 H30 119.8 .
C25 C30 H30 119.8 .
C29A C30A C25A 120.7(4) .
C29A C30A H30A 119.6 .
C25A C30A H30A 119.6 .
O2 C31 O1 124.7(3) .
O2 C31 C32 117.7(3) .
O1 C31 C32 117.6(3) .
O2A C31A O1A 125.5(3) .
O2A C31A C32A 117.7(3) .
O1A C31A C32A 116.8(3) .
C33 C32 C37 119.0(3) .
C33 C32 C31 121.0(3) .
C37 C32 C31 120.0(3) .
C33A C32A C37A 119.5(3) .
C33A C32A C31A 120.7(3) .
C37A C32A C31A 119.7(3) .
C34 C33 C32 120.1(3) .
C34 C33 H33 120.0 .
C32 C33 H33 120.0 .
C32A C33A C34A 120.3(3) .
C32A C33A H33A 119.8 .
C34A C33A H33A 119.8 .
C35 C34 C33 120.2(3) .
C35 C34 H34 119.9 .
C33 C34 H34 119.9 .
C35A C34A C33A 119.6(4) .
C35A C34A H34A 120.2 .
C33A C34A H34A 120.2 .
C36 C35 C34 120.1(3) .
C36 C35 H35 119.9 .
C34 C35 H35 119.9 .
C36A C35A C34A 120.0(4) .
C36A C35A H35A 120.0 .
C34A C35A H35A 120.0 .
C35 C36 C37 119.9(3) .
C35 C36 H36 120.0 .
C37 C36 H36 120.0 .
C37A C36A C35A 120.7(4) .
C37A C36A H36A 119.6 .
C35A C36A H36A 119.6 .
C36 C37 C32 120.6(3) .
C36 C37 H37 119.7 .
C32 C37 H37 119.7 .
C36A C37A C32A 119.8(3) .
C36A C37A H37A 120.1 .
C32A C37A H37A 120.1 .
Cl4 C38 Cl3 112.0(2) .
Cl4 C38 H38A 109.2 .
Cl3 C38 H38A 109.2 .
Cl4 C38 H38B 109.2 .
Cl3 C38 H38B 109.2 .
H38A C38 H38B 107.9 .
Cl5 C39 Cl6 110.9(3) .
Cl5 C39 H39A 109.5 .
Cl6 C39 H39A 109.5 .
Cl5 C39 H39B 109.5 .
Cl6 C39 H39B 109.5 .
H39A C39 H39B 108.1 .
Cl8 C40 Cl7 114.8(7) .
Cl8 C40 H40A 108.6 .
Cl7 C40 H40A 108.6 .
Cl8 C40 H40B 108.6 .
Cl7 C40 H40B 108.6 .
H40A C40 H40B 107.6 .
Cl8 Cl7 C40 98.1(4) 2_665
Cl7 Cl8 C40 144.6(5) 2_665
C41' Cl9 C41 32.6(6) .
Cl10 C41 Cl9 121.1(7) .
Cl10 C41 H41A 107.0 .
Cl9 C41 H41A 107.0 .
Cl10 C41 H41B 107.0 .
Cl9 C41 H41B 107.0 .
H41A C41 H41B 106.8 .
Cl9 C41' Cl11 97.6(8) .
Cl9 C41' H41C 112.2 .
Cl11 C41' H41C 112.2 .
Cl9 C41' H41D 112.2 .
Cl11 C41' H41D 112.2 .
H41C C41' H41D 109.8 .

loop_
_geom_bond_atom_site_label_1
_geom_bond_atom_site_label_2
_geom_bond_distance
_geom_bond_site_symmetry_2
Ni1 O1 2.001(2) .
Ni1 N1 2.062(3) .
Ni1 O3 2.062(2) .
Ni1 N2 2.089(3) .
Ni1 N3 2.216(2) .
Ni1 N4 2.241(2) .
Ni2 O1A 1.995(2) .
Ni2 O3A 2.059(2) .
Ni2 N1A 2.076(3) .
Ni2 N2A 2.082(3) .
Ni2 N3A 2.221(2) .
Ni2 N4A 2.251(3) .
Cl1 O6 1.417(4) .
Cl1 O7 1.423(4) .
Cl1 O5 1.424(3) .
Cl1 O4 1.425(3) .
Cl2 O11 1.413(3) .
Cl2 O9 1.418(3) .
Cl2 O8 1.433(3) .
Cl2 O10 1.452(3) .
O1 C31 1.275(4) .
O1A C31A 1.270(4) .
O2 C31 1.264(4) .
O2A C31A 1.256(4) .
O3 H3B 0.8400 .
O3 H3C 0.8668 .
O3A H3D 0.8400 .
O3A H3E 0.9018 .
N1 C1 1.346(4) .
N1 C5 1.347(4) .
N1A C1A 1.343(4) .
N1A C5A 1.345(4) .
N2 C7 1.476(4) .
N2 C19 1.477(4) .
N2 C6 1.485(4) .
N2A C19A 1.480(4) .
N2A C7A 1.482(4) .
N2A C6A 1.492(4) .
N3 C12 1.349(4) .
N3 C8 1.353(4) .
N3A C8A 1.350(4) .
N3A C12A 1.358(4) .
N4 C20 1.344(4) .
N4 C24 1.357(4) .
N4A C24A 1.350(4) .
N4A C20A 1.350(4) .
C1 C2 1.380(5) .
C1 H1 0.9500 .
C1A C2A 1.384(5) .
C1A H1A 0.9500 .
C2 C3 1.387(5) .
C2 H2 0.9500 .
C2A C3A 1.384(5) .
C2A H2A 0.9500 .
C3 C4 1.385(5) .
C3 H3 0.9500 .
C3A C4A 1.383(5) .
C3A H3A 0.9500 .
C4 C5 1.383(4) .
C4 H4 0.9500 .
C4A C5A 1.390(5) .
C4A H4A 0.9500 .
C5 C6 1.506(4) .
C5A C6A 1.504(5) .
C6 H6A 0.9900 .
C6 H6B 0.9900 .
C6A H6A1 0.9900 .
C6A H6A2 0.9900 .
C7 C8 1.509(4) .
C7 H7A 0.9900 .
C7 H7B 0.9900 .
C7A C8A 1.508(5) .
C7A H7A1 0.9900 .
C7A H7A2 0.9900 .
C8 C9 1.380(4) .
C8A C9A 1.390(4) .
C9 C10 1.381(5) .
C9 H9 0.9500 .
C9A C10A 1.381(5) .
C9A H9A 0.9500 .
C10 C11 1.385(5) .
C10 H10 0.9500 .
C10A C11A 1.384(5) .
C10A H10A 0.9500 .
C11 C12 1.399(4) .
C11 H11 0.9500 .
C11A C12A 1.395(4) .
C11A H11A 0.9500 .
C12 C13 1.481(5) .
C12A C13A 1.479(5) .
C13 C18 1.390(5) .
C13 C14 1.394(5) .
C13A C18A 1.389(4) .
C13A C14A 1.398(5) .
C14 C15 1.387(6) .
C14 H14 0.9500 .
C14A C15A 1.385(5) .
C14A H14A 0.9500 .
C15 C16 1.376(7) .
C15 H15 0.9500 .
C15A C16A 1.380(5) .
C15A H15A 0.9500 .
C16 C17 1.382(6) .
C16 H16 0.9500 .
C16A C17A 1.392(5) .
C16A H16A 0.9500 .
C17 C18 1.392(5) .
C17 H17 0.9500 .
C17A C18A 1.390(5) .
C17A H17A 0.9500 .
C18 H18 0.9500 .
C18A H18A 0.9500 .
C19 C20 1.516(4) .
C19 H19A 0.9900 .
C19 H19B 0.9900 .
C19A C20A 1.499(5) .
C19A H19C 0.9900 .
C19A H19D 0.9900 .
C20 C21 1.391(4) .
C20A C21A 1.389(5) .
C21 C22 1.381(5) .
C21 H21 0.9500 .
C21A C22A 1.379(6) .
C21A H21A 0.9500 .
C22 C23 1.376(5) .
C22 H22 0.9500 .
C22A C23A 1.376(6) .
C22A H22A 0.9500 .
C23 C24 1.399(4) .
C23 H23 0.9500 .
C23A C24A 1.396(5) .
C23A H23A 0.9500 .
C24 C25 1.482(4) .
C24A C25A 1.483(5) .
C25 C26 1.394(4) .
C25 C30 1.397(4) .
C25A C26A 1.397(5) .
C25A C30A 1.398(5) .
C26 C27 1.392(5) .
C26 H26 0.9500 .
C26A C27A 1.392(5) .
C26A H26A 0.9500 .
C27 C28 1.387(5) .
C27 H27 0.9500 .
C27A C28A 1.383(6) .
C27A H27A 0.9500 .
C28 C29 1.384(5) .
C28 H28 0.9500 .
C28A C29A 1.379(6) .
C28A H28A 0.9500 .
C29 C30 1.387(5) .
C29 H29 0.9500 .
C29A C30A 1.380(6) .
C29A H29A 0.9500 .
C30 H30 0.9500 .
C30A H30A 0.9500 .
C31 C32 1.492(4) .
C31A C32A 1.508(4) .
C32 C33 1.387(5) .
C32 C37 1.394(5) .
C32A C33A 1.382(5) .
C32A C37A 1.402(5) .
C33 C34 1.386(5) .
C33 H33 0.9500 .
C33A C34A 1.393(5) .
C33A H33A 0.9500 .
C34 C35 1.386(5) .
C34 H34 0.9500 .
C34A C35A 1.388(5) .
C34A H34A 0.9500 .
C35 C36 1.371(6) .
C35 H35 0.9500 .
C35A C36A 1.380(6) .
C35A H35A 0.9500 .
C36 C37 1.385(5) .
C36 H36 0.9500 .
C36A C37A 1.374(5) .
C36A H36A 0.9500 .
C37 H37 0.9500 .
C37A H37A 0.9500 .
C38 Cl4 1.748(5) .
C38 Cl3 1.751(5) .
C38 H38A 0.9900 .
C38 H38B 0.9900 .
C39 Cl5 1.746(6) .
C39 Cl6 1.765(5) .
C39 H39A 0.9900 .
C39 H39B 0.9900 .
C40 Cl8 1.725(11) .
C40 Cl7 1.728(11) .
C40 H40A 0.9900 .
C40 H40B 0.9900 .
Cl7 Cl8 1.498(5) 2_665
Cl8 Cl7 1.498(5) 2_665
Cl9 C41' 1.617(13) .
Cl9 C41 1.740(10) .
C41 Cl10 1.719(12) .
C41 H41A 0.9900 .
C41 H41B 0.9900 .
Cl11 C41' 1.776(14) .
C41' H41C 0.9900 .
C41' H41D 0.9900 .

loop_
_geom_hbond_atom_site_label_D
_geom_hbond_atom_site_label_H
_geom_hbond_atom_site_label_A
_geom_hbond_distance_DH
_geom_hbond_distance_HA
_geom_hbond_distance_DA
_geom_hbond_angle_DHA
O3 H3C O2 0.87 1.69 2.542(3) 165.2
O3 H3B O4 0.84 1.98 2.809(4) 169.7
O3A H3E O2A 0.90 1.68 2.564(3) 164.7
O3A H3D O8 0.84 2.02 2.833(3) 161.6

loop_
_geom_torsion_atom_site_label_1
_geom_torsion_atom_site_label_2
_geom_torsion_atom_site_label_3
_geom_torsion_atom_site_label_4
_geom_torsion
_geom_torsion_site_symmetry_4
N1 Ni1 O1 C31 174.6(2) .
O3 Ni1 O1 C31 -9.2(2) .
N2 Ni1 O1 C31 126.1(6) .
N3 Ni1 O1 C31 -103.2(2) .
N4 Ni1 O1 C31 74.9(2) .
O3A Ni2 O1A C31A 19.3(2) .
N1A Ni2 O1A C31A -165.4(2) .
N2A Ni2 O1A C31A -139.5(7) .
N3A Ni2 O1A C31A -64.5(2) .
N4A Ni2 O1A C31A 112.3(2) .
O1 Ni1 N1 C1 24.7(3) .
O3 Ni1 N1 C1 -123.2(7) .
N2 Ni1 N1 C1 -161.6(3) .
N3 Ni1 N1 C1 -78.4(3) .
N4 Ni1 N1 C1 123.5(3) .
O1 Ni1 N1 C5 -168.4(2) .
O3 Ni1 N1 C5 43.7(9) .
N2 Ni1 N1 C5 5.3(2) .
N3 Ni1 N1 C5 88.4(2) .
N4 Ni1 N1 C5 -69.6(2) .
O1A Ni2 N1A C1A -21.5(3) .
O3A Ni2 N1A C1A 110.9(8) .
N2A Ni2 N1A C1A 161.5(3) .
N3A Ni2 N1A C1A -123.0(2) .
N4A Ni2 N1A C1A 79.3(3) .
O1A Ni2 N1A C5A 173.6(2) .
O3A Ni2 N1A C5A -54.0(9) .
N2A Ni2 N1A C5A -3.4(2) .
N3A Ni2 N1A C5A 72.1(2) .
N4A Ni2 N1A C5A -85.7(2) .
O1 Ni1 N2 C7 147.5(6) .
N1 Ni1 N2 C7 98.5(2) .
O3 Ni1 N2 C7 -77.2(2) .
N3 Ni1 N2 C7 15.60(19) .
N4 Ni1 N2 C7 -160.0(2) .
O1 Ni1 N2 C19 -91.4(6) .
N1 Ni1 N2 C19 -140.5(2) .
O3 Ni1 N2 C19 43.9(2) .
N3 Ni1 N2 C19 136.6(2) .
N4 Ni1 N2 C19 -39.02(19) .
O1 Ni1 N2 C6 27.0(7) .
N1 Ni1 N2 C6 -22.04(19) .
O3 Ni1 N2 C6 162.31(19) .
N3 Ni1 N2 C6 -104.93(19) .
N4 Ni1 N2 C6 79.44(19) .
O1A Ni2 N2A C19A -125.7(7) .
O3A Ni2 N2A C19A 75.6(2) .
N1A Ni2 N2A C19A -99.4(2) .
N3A Ni2 N2A C19A 158.0(2) .
N4A Ni2 N2A C19A -16.3(2) .
O1A Ni2 N2A C7A 114.4(8) .
O3A Ni2 N2A C7A -44.4(2) .
N1A Ni2 N2A C7A 140.6(2) .
N3A Ni2 N2A C7A 38.1(2) .
N4A Ni2 N2A C7A -136.2(2) .
O1A Ni2 N2A C6A -5.0(9) .
O3A Ni2 N2A C6A -163.80(19) .
N1A Ni2 N2A C6A 21.20(19) .
N3A Ni2 N2A C6A -81.39(19) .
N4A Ni2 N2A C6A 104.4(2) .
O1 Ni1 N3 C12 -15.8(3) .
N1 Ni1 N3 C12 74.6(3) .
O3 Ni1 N3 C12 -110.3(3) .
N2 Ni1 N3 C12 157.9(3) .
N4 Ni1 N3 C12 169.4(2) .
O1 Ni1 N3 C8 -167.23(19) .
N1 Ni1 N3 C8 -76.9(2) .
O3 Ni1 N3 C8 98.2(2) .
N2 Ni1 N3 C8 6.4(2) .
N4 Ni1 N3 C8 17.9(4) .
O1A Ni2 N3A C8A 156.3(2) .
O3A Ni2 N3A C8A 65.0(2) .
N1A Ni2 N3A C8A -109.7(2) .
N2A Ni2 N3A C8A -30.4(2) .
N4A Ni2 N3A C8A -15.2(4) .
O1A Ni2 N3A C12A -4.1(3) .
O3A Ni2 N3A C12A -95.5(3) .
N1A Ni2 N3A C12A 89.8(3) .
N2A Ni2 N3A C12A 169.1(3) .
N4A Ni2 N3A C12A -175.6(3) .
O1 Ni1 N4 C20 -151.66(19) .
N1 Ni1 N4 C20 114.7(2) .
O3 Ni1 N4 C20 -58.78(19) .
N2 Ni1 N4 C20 35.03(19) .
N3 Ni1 N4 C20 23.3(4) .
O1 Ni1 N4 C24 3.4(3) .
N1 Ni1 N4 C24 -90.2(3) .
O3 Ni1 N4 C24 96.2(3) .
N2 Ni1 N4 C24 -169.9(3) .
N3 Ni1 N4 C24 178.3(2) .
O1A Ni2 N4A C24A 16.2(3) .
O3A Ni2 N4A C24A 109.3(3) .
N1A Ni2 N4A C24A -74.1(3) .
N2A Ni2 N4A C24A -157.2(3) .
N3A Ni2 N4A C24A -172.3(3) .
O1A Ni2 N4A C20A 164.9(2) .
O3A Ni2 N4A C20A -102.1(2) .
N1A Ni2 N4A C20A 74.5(2) .
N2A Ni2 N4A C20A -8.5(2) .
N3A Ni2 N4A C20A -23.6(4) .
C5 N1 C1 C2 0.3(5) .
Ni1 N1 C1 C2 166.5(2) .
C5A N1A C1A C2A 0.0(5) .
Ni2 N1A C1A C2A -164.1(2) .
N1 C1 C2 C3 0.1(5) .
N1A C1A C2A C3A 0.5(5) .
C1 C2 C3 C4 -0.2(5) .
C1A C2A C3A C4A -0.8(5) .
C2 C3 C4 C5 -0.2(5) .
C2A C3A C4A C5A 0.7(5) .
C1 N1 C5 C4 -0.7(4) .
Ni1 N1 C5 C4 -168.5(2) .
C1 N1 C5 C6 -178.6(3) .
Ni1 N1 C5 C6 13.6(3) .
C3 C4 C5 N1 0.6(5) .
C3 C4 C5 C6 178.4(3) .
C1A N1A C5A C4A -0.1(4) .
Ni2 N1A C5A C4A 165.8(2) .
C1A N1A C5A C6A 178.0(3) .
Ni2 N1A C5A C6A -16.0(3) .
C3A C4A C5A N1A -0.2(5) .
C3A C4A C5A C6A -178.2(3) .
C7 N2 C6 C5 -83.1(3) .
C19 N2 C6 C5 151.2(3) .
Ni1 N2 C6 C5 35.0(3) .
N1 C5 C6 N2 -33.5(4) .
C4 C5 C6 N2 148.5(3) .
C19A N2A C6A C5A 83.6(3) .
C7A N2A C6A C5A -151.6(3) .
Ni2 N2A C6A C5A -35.0(3) .
N1A C5A C6A N2A 34.9(4) .
C4A C5A C6A N2A -147.0(3) .
C19 N2 C7 C8 -152.3(3) .
C6 N2 C7 C8 82.7(3) .
Ni1 N2 C7 C8 -34.3(3) .
C19A N2A C7A C8A -159.3(3) .
C6A N2A C7A C8A 75.6(3) .
Ni2 N2A C7A C8A -41.2(3) .
C12 N3 C8 C9 -1.7(5) .
Ni1 N3 C8 C9 153.3(3) .
C12 N3 C8 C7 176.9(3) .
Ni1 N3 C8 C7 -28.1(3) .
N2 C7 C8 N3 44.1(4) .
N2 C7 C8 C9 -137.3(3) .
C12A N3A C8A C9A 2.2(5) .
Ni2 N3A C8A C9A -161.3(3) .
C12A N3A C8A C7A 179.4(3) .
Ni2 N3A C8A C7A 15.9(3) .
N2A C7A C8A N3A 15.9(4) .
N2A C7A C8A C9A -166.7(3) .
N3 C8 C9 C10 -0.7(5) .
C7 C8 C9 C10 -179.3(3) .
N3A C8A C9A C10A 1.1(5) .
C7A C8A C9A C10A -176.2(3) .
C8 C9 C10 C11 2.2(5) .
C8A C9A C10A C11A -2.9(5) .
C9 C10 C11 C12 -1.3(5) .
C9A C10A C11A C12A 1.5(5) .
C8 N3 C12 C11 2.6(4) .
Ni1 N3 C12 C11 -146.3(3) .
C8 N3 C12 C13 -174.1(3) .
Ni1 N3 C12 C13 37.0(4) .
C10 C11 C12 N3 -1.2(5) .
C10 C11 C12 C13 175.6(3) .
C8A N3A C12A C11A -3.6(4) .
Ni2 N3A C12A C11A 155.4(2) .
C8A N3A C12A C13A 173.6(3) .
Ni2 N3A C12A C13A -27.4(4) .
C10A C11A C12A N3A 1.8(5) .
C10A C11A C12A C13A -175.4(3) .
N3 C12 C13 C18 44.6(4) .
C11 C12 C13 C18 -132.2(3) .
N3 C12 C13 C14 -138.5(3) .
C11 C12 C13 C14 44.7(4) .
N3A C12A C13A C18A -41.5(4) .
C11A C12A C13A C18A 135.7(3) .
N3A C12A C13A C14A 141.8(3) .
C11A C12A C13A C14A -41.0(4) .
C18 C13 C14 C15 -0.4(5) .
C12 C13 C14 C15 -177.3(3) .
C18A C13A C14A C15A 0.6(5) .
C12A C13A C14A C15A 177.4(3) .
C13 C14 C15 C16 0.1(6) .
C13A C14A C15A C16A -0.4(5) .
C14 C15 C16 C17 0.5(6) .
C14A C15A C16A C17A 0.1(5) .
C15 C16 C17 C18 -0.8(5) .
C15A C16A C17A C18A 0.0(5) .
C14 C13 C18 C17 0.1(5) .
C12 C13 C18 C17 177.0(3) .
C16 C17 C18 C13 0.5(5) .
C14A C13A C18A C17A -0.5(4) .
C12A C13A C18A C17A -177.3(3) .
C16A C17A C18A C13A 0.2(5) .
C7 N2 C19 C20 157.4(3) .
C6 N2 C19 C20 -76.9(3) .
Ni1 N2 C19 C20 38.7(3) .
C7A N2A C19A C20A 155.0(3) .
C6A N2A C19A C20A -80.1(3) .
Ni2 N2A C19A C20A 37.7(3) .
C24 N4 C20 C21 -3.1(4) .
Ni1 N4 C20 C21 155.5(3) .
C24 N4 C20 C19 177.9(3) .
Ni1 N4 C20 C19 -23.5(3) .
N2 C19 C20 N4 -8.7(4) .
N2 C19 C20 C21 172.3(3) .
C24A N4A C20A C21A 3.2(5) .
Ni2 N4A C20A C21A -149.2(3) .
C24A N4A C20A C19A -174.8(3) .
Ni2 N4A C20A C19A 32.7(3) .
N2A C19A C20A N4A -49.8(4) .
N2A C19A C20A C21A 132.2(3) .
N4 C20 C21 C22 -1.3(5) .
C19 C20 C21 C22 177.7(3) .
N4A C20A C21A C22A 0.3(5) .
C19A C20A C21A C22A 178.2(3) .
C20 C21 C22 C23 3.7(5) .
C20A C21A C22A C23A -2.5(6) .
C21 C22 C23 C24 -1.8(5) .
C21A C22A C23A C24A 1.3(6) .
C20 N4 C24 C23 5.1(4) .
Ni1 N4 C24 C23 -147.6(2) .
C20 N4 C24 C25 -171.5(3) .
Ni1 N4 C24 C25 35.7(4) .
C22 C23 C24 N4 -2.7(5) .
C22 C23 C24 C25 173.9(3) .
C20A N4A C24A C23A -4.5(5) .
Ni2 N4A C24A C23A 141.1(3) .
C20A N4A C24A C25A 171.4(3) .
Ni2 N4A C24A C25A -42.9(4) .
C22A C23A C24A N4A 2.4(5) .
C22A C23A C24A C25A -173.6(3) .
N4 C24 C25 C26 39.1(4) .
C23 C24 C25 C26 -137.5(3) .
N4 C24 C25 C30 -144.0(3) .
C23 C24 C25 C30 39.4(4) .
N4A C24A C25A C26A -42.7(4) .
C23A C24A C25A C26A 133.3(3) .
N4A C24A C25A C30A 143.0(3) .
C23A C24A C25A C30A -41.0(5) .
C30 C25 C26 C27 1.6(5) .
C24 C25 C26 C27 178.5(3) .
C30A C25A C26A C27A 0.1(5) .
C24A C25A C26A C27A -174.3(3) .
C25 C26 C27 C28 -0.8(5) .
C25A C26A C27A C28A -1.1(5) .
C26 C27 C28 C29 0.2(5) .
C26A C27A C28A C29A 0.9(5) .
C27 C28 C29 C30 -0.4(5) .
C27A C28A C29A C30A 0.3(6) .
C28 C29 C30 C25 1.1(5) .
C26 C25 C30 C29 -1.8(5) .
C24 C25 C30 C29 -178.7(3) .
C28A C29A C30A C25A -1.3(5) .
C26A C25A C30A C29A 1.1(5) .
C24A C25A C30A C29A 175.5(3) .
Ni1 O1 C31 O2 3.4(4) .
Ni1 O1 C31 C32 -176.94(19) .
Ni2 O1A C31A O2A 0.0(4) .
Ni2 O1A C31A C32A -178.08(18) .
O2 C31 C32 C33 -179.4(3) .
O1 C31 C32 C33 1.0(4) .
O2 C31 C32 C37 1.0(4) .
O1 C31 C32 C37 -178.6(3) .
O2A C31A C32A C33A -176.2(3) .
O1A C31A C32A C33A 2.0(4) .
O2A C31A C32A C37A 0.4(4) .
O1A C31A C32A C37A 178.7(3) .
C37 C32 C33 C34 -0.4(5) .
C31 C32 C33 C34 -180.0(3) .
C37A C32A C33A C34A -1.7(5) .
C31A C32A C33A C34A 175.0(3) .
C32 C33 C34 C35 -0.3(5) .
C32A C33A C34A C35A 0.9(5) .
C33 C34 C35 C36 0.4(6) .
C33A C34A C35A C36A 0.2(6) .
C34 C35 C36 C37 0.1(6) .
C34A C35A C36A C37A -0.5(6) .
C35 C36 C37 C32 -0.8(6) .
C33 C32 C37 C36 0.9(5) .
C31 C32 C37 C36 -179.5(3) .
C35A C36A C37A C32A -0.3(6) .
C33A C32A C37A C36A 1.4(5) .
C31A C32A C37A C36A -175.3(3) .
Cl8 C40 Cl7 Cl8 13.7(7) 2_665
Cl7 C40 Cl8 Cl7 -23.8(12) 2_665
C41' Cl9 C41 Cl10 10.5(12) .
C41 Cl9 C41' Cl11 -0.4(11) .
